data_4333902
loop_
_publ_author_name
'Albert W. King'
'Yuhuan Jin'
'James T. Engle'
'Christopher J. Ziegler'
'Jeffrey J. Rack'

_publ_section_title
;
 Sequential Picosecond Isomerizations in a Photochromic Ruthenium
 Sulfoxide Complex Triggered by Pump-Repump-Probe Spectroscopy
;
_journal_name_full 'Inorganic Chemistry'
_journal_page_first 2086
_journal_page_last 2093
_journal_paper_doi 10.1021/ic302489a
_journal_volume 52
_journal_year 2013
_chemical_formula_sum 'C34 H30 F12 N4 P2 Ru S2'
_chemical_formula_weight 949.75
_chemical_name_systematic
; 
 ? 
;
_space_group_IT_number 2
_symmetry_cell_setting triclinic
_symmetry_space_group_name_Hall '-P 1'
_symmetry_space_group_name_H-M 'P -1'
_atom_sites_solution_hydrogens geom
_atom_sites_solution_primary direct
_atom_sites_solution_secondary difmap
_audit_creation_method SHELXL-97
_cell_angle_alpha 89.391(2)
_cell_angle_beta 81.720(2)
_cell_angle_gamma 89.849(2)
_cell_formula_units_Z 4
_cell_length_a 12.3925(18)
_cell_length_b 16.798(3)
_cell_length_c 17.277(3)
_cell_measurement_reflns_used 8937
_cell_measurement_temperature 100(2)
_cell_measurement_theta_max 27.41
_cell_measurement_theta_min 2.25
_cell_volume 3558.8(10)
_computing_cell_refinement 'Bruker SAINT'
_computing_data_collection 'Bruker APEX2'
_computing_data_reduction 'Bruker SAINT'
_computing_molecular_graphics 'Bruker SHELXTL'
_computing_publication_material 'Bruker SHELXTL'
_computing_structure_refinement 'SHELXL-97 (Sheldrick, 2008)'
_computing_structure_solution 'SHELXS-97 (Sheldrick, 2008)'
_diffrn_ambient_temperature 100(2)
_diffrn_measured_fraction_theta_full 0.949
_diffrn_measured_fraction_theta_max 0.949
_diffrn_measurement_device_type 'Bruker APEX-II CCD'
_diffrn_measurement_method '\f and \w scans'
_diffrn_radiation_monochromator graphite
_diffrn_radiation_source 'fine-focus sealed tube'
_diffrn_radiation_type MoK\a
_diffrn_radiation_wavelength 0.71073
_diffrn_reflns_av_R_equivalents 0.0455
_diffrn_reflns_av_sigmaI/netI 0.0918
_diffrn_reflns_limit_h_max 15
_diffrn_reflns_limit_h_min -15
_diffrn_reflns_limit_k_max 21
_diffrn_reflns_limit_k_min -21
_diffrn_reflns_limit_l_max 22
_diffrn_reflns_limit_l_min -22
_diffrn_reflns_number 26318
_diffrn_reflns_theta_full 27.00
_diffrn_reflns_theta_max 27.00
_diffrn_reflns_theta_min 1.66
_exptl_absorpt_coefficient_mu 0.745
_exptl_absorpt_correction_T_max 0.9159
_exptl_absorpt_correction_T_min 0.8592
_exptl_absorpt_correction_type multi-scan
_exptl_absorpt_process_details 'SADABS; [Sheldrick, G. M. (2004)]'
_exptl_crystal_colour yellow
_exptl_crystal_density_diffrn 1.773
_exptl_crystal_description block
_exptl_crystal_F_000 1904
_exptl_crystal_size_max 0.21
_exptl_crystal_size_mid 0.16
_exptl_crystal_size_min 0.12
_refine_diff_density_max 1.634
_refine_diff_density_min -1.510
_refine_diff_density_rms 0.155
_refine_ls_extinction_method none
_refine_ls_goodness_of_fit_ref 1.048
_refine_ls_hydrogen_treatment constr
_refine_ls_matrix_type full
_refine_ls_number_parameters 991
_refine_ls_number_reflns 14719
_refine_ls_number_restraints 48
_refine_ls_restrained_S_all 1.775
_refine_ls_R_factor_all 0.1279
_refine_ls_R_factor_gt 0.0851
_refine_ls_shift/su_max 0.002
_refine_ls_shift/su_mean 0.000
_refine_ls_structure_factor_coef Fsqd
_refine_ls_weighting_details 'calc w=1/[\s^2^(Fo^2^)+(0.1099P)^2^+15.8998P] where P=(Fo^2^+2Fc^2^)/3'
_refine_ls_weighting_scheme calc
_refine_ls_wR_factor_gt 0.2096
_refine_ls_wR_factor_ref 0.2432
_reflns_number_gt 9583
_reflns_number_total 14719
_reflns_threshold_expression >2sigma(I)
_cod_data_source_file ic302489a_si_003.cif
_cod_data_source_block p1bar
_cod_original_cell_volume 3558.7(9)
_cod_database_code 4333902

loop_
_symmetry_equiv_pos_as_xyz
'x, y, z'
'-x, -y, -z'

loop_
_atom_site_label
_atom_site_type_symbol
_atom_site_fract_x
_atom_site_fract_y
_atom_site_fract_z
_atom_site_U_iso_or_equiv
_atom_site_adp_type
_atom_site_occupancy
_atom_site_symmetry_multiplicity
_atom_site_calc_flag
_atom_site_refinement_flags
C1 C 0.3719(10) 0.6621(8) 0.0940(7) 0.032(3) Uani 1 1 d .
H1 H 0.3260 0.6193 0.1091 0.038 Uiso 1 1 calc R
C2 C 0.4605(11) 0.6499(8) 0.0381(7) 0.035(3) Uani 1 1 d .
H2 H 0.4764 0.5994 0.0179 0.043 Uiso 1 1 calc R
C3 C 0.5257(11) 0.7142(8) 0.0126(8) 0.037(3) Uani 1 1 d .
H3 H 0.5857 0.7080 -0.0260 0.045 Uiso 1 1 calc R
C4 C 0.5003(11) 0.7878(8) 0.0452(7) 0.034(3) Uani 1 1 d .
H4 H 0.5427 0.8319 0.0283 0.041 Uiso 1 1 calc R
C5 C 0.4117(11) 0.7956(8) 0.1030(7) 0.031(3) Uani 1 1 d .
C6 C 0.3852(10) 0.8692(8) 0.1463(7) 0.031(3) Uani 1 1 d .
C7 C 0.4423(11) 0.9398(7) 0.1301(8) 0.036(3) Uani 1 1 d .
H7 H 0.4997 0.9421 0.0890 0.043 Uiso 1 1 calc R
C8 C 0.4145(12) 1.0069(8) 0.1747(8) 0.041(3) Uani 1 1 d .
H8 H 0.4527 1.0543 0.1646 0.050 Uiso 1 1 calc R
C9 C 0.3287(12) 1.0009(8) 0.2343(8) 0.039(3) Uani 1 1 d .
H9 H 0.3076 1.0447 0.2653 0.047 Uiso 1 1 calc R
C10 C 0.2746(11) 0.9308(8) 0.2478(8) 0.035(3) Uani 1 1 d .
H10 H 0.2162 0.9285 0.2881 0.042 Uiso 1 1 calc R
C11 C 0.1941(11) 0.5737(8) 0.2592(8) 0.039(3) Uani 1 1 d .
H11 H 0.2546 0.5766 0.2853 0.047 Uiso 1 1 calc R
C12 C 0.1405(12) 0.5027(8) 0.2585(10) 0.048(4) Uani 1 1 d .
H12 H 0.1619 0.4590 0.2862 0.058 Uiso 1 1 calc R
C13 C 0.0538(13) 0.4965(10) 0.2162(11) 0.061(5) Uani 1 1 d .
H13 H 0.0169 0.4486 0.2147 0.073 Uiso 1 1 calc R
C14 C 0.0234(13) 0.5618(10) 0.1769(9) 0.051(4) Uani 1 1 d .
H14 H -0.0335 0.5584 0.1473 0.061 Uiso 1 1 calc R
C15 C 0.0780(11) 0.6335(8) 0.1814(7) 0.037(3) Uani 1 1 d .
C16 C 0.0464(11) 0.7067(9) 0.1444(8) 0.039(3) Uani 1 1 d .
C17 C -0.0391(12) 0.7132(11) 0.1004(8) 0.049(4) Uani 1 1 d .
H17 H -0.0801 0.6686 0.0922 0.059 Uiso 1 1 calc R
C18 C -0.0626(12) 0.7852(12) 0.0695(9) 0.057(5) Uani 1 1 d .
H18 H -0.1206 0.7900 0.0411 0.069 Uiso 1 1 calc R
C19 C -0.0014(11) 0.8493(10) 0.0803(8) 0.047(4) Uani 1 1 d .
H19 H -0.0169 0.8984 0.0592 0.057 Uiso 1 1 calc R
C20 C 0.0851(11) 0.8417(9) 0.1233(8) 0.042(3) Uani 1 1 d .
H20 H 0.1271 0.8862 0.1302 0.050 Uiso 1 1 calc R
C21 C 0.5541(12) 0.7178(9) 0.2276(8) 0.042(3) Uani 1 1 d .
H21 H 0.5351 0.6666 0.2149 0.051 Uiso 1 1 calc R
C22 C 0.6524(12) 0.7502(11) 0.1947(8) 0.049(4) Uani 1 1 d .
H22 H 0.7004 0.7207 0.1598 0.059 Uiso 1 1 calc R
C23 C 0.6793(12) 0.8255(11) 0.2132(9) 0.051(4) Uani 1 1 d .
H23 H 0.7447 0.8475 0.1895 0.062 Uiso 1 1 calc R
C24 C 0.6110(12) 0.8694(9) 0.2668(9) 0.046(4) Uani 1 1 d .
H24 H 0.6311 0.9203 0.2801 0.055 Uiso 1 1 calc R
C25 C 0.5147(11) 0.8380(8) 0.2999(8) 0.036(3) Uani 1 1 d .
H25 H 0.4688 0.8674 0.3363 0.043 Uiso 1 1 calc R
C26 C 0.4838(10) 0.7626(7) 0.2801(7) 0.028(3) Uani 1 1 d .
C27 C 0.3031(13) 0.7684(12) 0.4002(8) 0.061(5) Uani 1 1 d U
H27A H 0.3402 0.7486 0.4422 0.073 Uiso 1 1 calc R
H27B H 0.3159 0.8252 0.3943 0.073 Uiso 1 1 calc R
C28 C 0.1808(13) 0.7516(14) 0.4185(8) 0.076(7) Uani 1 1 d .
H28A H 0.1506 0.7773 0.4669 0.091 Uiso 1 1 calc R
H28B H 0.1682 0.6947 0.4246 0.091 Uiso 1 1 calc R
C29 C -0.0158(10) 0.7438(8) 0.3554(7) 0.032(3) Uani 1 1 d .
C30 C -0.0270(12) 0.6624(9) 0.3653(9) 0.048(4) Uani 1 1 d .
H30 H 0.0338 0.6296 0.3636 0.058 Uiso 1 1 calc R
C31 C -0.1321(18) 0.6309(13) 0.3779(10) 0.081(7) Uani 1 1 d .
H31 H -0.1418 0.5762 0.3842 0.097 Uiso 1 1 calc R
C32 C -0.2203(16) 0.679(2) 0.3810(10) 0.101(10) Uani 1 1 d .
H32 H -0.2903 0.6583 0.3892 0.122 Uiso 1 1 calc R
C33 C -0.2054(15) 0.759(2) 0.3720(13) 0.113(12) Uani 1 1 d .
H33 H -0.2661 0.7921 0.3750 0.136 Uiso 1 1 calc R
C34 C -0.1059(14) 0.7912(12) 0.3590(10) 0.074(6) Uani 1 1 d .
H34 H -0.0980 0.8461 0.3525 0.088 Uiso 1 1 calc R
C35 C 0.0820(12) 0.6506(9) 0.6183(8) 0.044(3) Uani 1 1 d .
H35 H 0.1260 0.6069 0.6250 0.052 Uiso 1 1 calc R
C36 C -0.0027(11) 0.6413(10) 0.5753(8) 0.047(4) Uani 1 1 d .
H36 H -0.0151 0.5922 0.5538 0.056 Uiso 1 1 calc R
C37 C -0.0686(12) 0.7056(11) 0.5647(8) 0.049(4) Uani 1 1 d .
H37 H -0.1270 0.7002 0.5368 0.059 Uiso 1 1 calc R
C38 C -0.0468(11) 0.7771(11) 0.5958(8) 0.048(4) Uani 1 1 d .
H38 H -0.0893 0.8212 0.5874 0.058 Uiso 1 1 calc R
C39 C 0.0391(11) 0.7851(9) 0.6404(7) 0.039(3) Uani 1 1 d .
C40 C 0.0672(11) 0.8572(8) 0.6774(8) 0.038(3) Uani 1 1 d .
C41 C 0.0125(12) 0.9282(10) 0.6722(9) 0.051(4) Uani 1 1 d .
H41 H -0.0453 0.9313 0.6434 0.061 Uiso 1 1 calc R
C42 C 0.0428(13) 0.9938(10) 0.7093(11) 0.059(5) Uani 1 1 d .
H42 H 0.0042 1.0412 0.7079 0.071 Uiso 1 1 calc R
C43 C 0.1327(12) 0.9890(9) 0.7495(11) 0.053(4) Uani 1 1 d .
H43 H 0.1560 1.0332 0.7745 0.064 Uiso 1 1 calc R
C44 C 0.1857(11) 0.9171(8) 0.7512(9) 0.042(4) Uani 1 1 d .
H44 H 0.2467 0.9138 0.7768 0.051 Uiso 1 1 calc R
C45 C 0.3691(11) 0.8313(9) 0.5932(8) 0.038(3) Uani 1 1 d .
H45 H 0.3224 0.8740 0.6065 0.046 Uiso 1 1 calc R
C46 C 0.4596(11) 0.8438(9) 0.5398(7) 0.039(3) Uani 1 1 d .
H46 H 0.4753 0.8943 0.5186 0.047 Uiso 1 1 calc R
C47 C 0.5279(11) 0.7800(9) 0.5176(8) 0.041(3) Uani 1 1 d .
H47 H 0.5899 0.7871 0.4809 0.049 Uiso 1 1 calc R
C48 C 0.5029(11) 0.7061(9) 0.5504(7) 0.039(3) Uani 1 1 d .
H48 H 0.5471 0.6624 0.5356 0.047 Uiso 1 1 calc R
C49 C 0.4103(11) 0.6978(8) 0.6063(7) 0.034(3) Uani 1 1 d .
C50 C 0.3819(11) 0.6235(8) 0.6496(7) 0.034(3) Uani 1 1 d .
C51 C 0.4390(12) 0.5535(8) 0.6336(8) 0.042(3) Uani 1 1 d .
H51 H 0.4966 0.5513 0.5928 0.051 Uiso 1 1 calc R
C52 C 0.4085(13) 0.4854(9) 0.6803(8) 0.047(4) Uani 1 1 d .
H52 H 0.4475 0.4381 0.6720 0.057 Uiso 1 1 calc R
C53 C 0.3213(12) 0.4902(9) 0.7373(8) 0.043(3) Uani 1 1 d .
H53 H 0.2992 0.4459 0.7683 0.051 Uiso 1 1 calc R
C54 C 0.2659(12) 0.5612(8) 0.7487(8) 0.040(3) Uani 1 1 d .
H54 H 0.2058 0.5633 0.7877 0.048 Uiso 1 1 calc R
C55 C 0.5416(12) 0.7863(8) 0.7325(8) 0.039(3) Uani 1 1 d .
H55 H 0.5178 0.8375 0.7225 0.046 Uiso 1 1 calc R
C56 C 0.6429(13) 0.7613(11) 0.6992(9) 0.055(4) Uani 1 1 d .
H56 H 0.6884 0.7956 0.6669 0.066 Uiso 1 1 calc R
C57 C 0.6768(12) 0.6857(10) 0.7136(9) 0.051(4) Uani 1 1 d .
H57 H 0.7439 0.6678 0.6887 0.061 Uiso 1 1 calc R
C58 C 0.6124(12) 0.6353(9) 0.7651(9) 0.048(4) Uani 1 1 d .
H58 H 0.6384 0.5854 0.7773 0.057 Uiso 1 1 calc R
C59 C 0.5103(11) 0.6595(8) 0.7978(8) 0.036(3) Uani 1 1 d .
H59 H 0.4653 0.6255 0.8308 0.043 Uiso 1 1 calc R
C60 C 0.4751(10) 0.7351(8) 0.7810(7) 0.032(3) Uani 1 1 d .
C61 C 0.2905(13) 0.7068(14) 0.8952(9) 0.074(6) Uani 1 1 d .
H61A H 0.3065 0.6516 0.8820 0.089 Uiso 1 1 calc R
H61B H 0.3271 0.7204 0.9392 0.089 Uiso 1 1 calc R
C62 C 0.1675(13) 0.7182(14) 0.9168(9) 0.071(6) Uani 1 1 d .
H62A H 0.1522 0.7722 0.9344 0.086 Uiso 1 1 calc R
H62B H 0.1400 0.6820 0.9591 0.086 Uiso 1 1 calc R
C63 C -0.0185(10) 0.7580(8) 0.8536(7) 0.030(3) Uani 1 1 d .
C64 C -0.0158(11) 0.8376(8) 0.8720(8) 0.040(3) Uani 1 1 d .
H64 H 0.0512 0.8616 0.8743 0.048 Uiso 1 1 calc R
C65 C -0.1096(15) 0.8824(10) 0.8870(9) 0.057(4) Uani 1 1 d .
H65 H -0.1061 0.9358 0.9001 0.068 Uiso 1 1 calc R
C66 C -0.2043(15) 0.8487(13) 0.8826(9) 0.064(5) Uani 1 1 d .
H66 H -0.2672 0.8796 0.8922 0.077 Uiso 1 1 calc R
C67 C -0.2141(13) 0.7720(14) 0.8649(10) 0.068(6) Uani 1 1 d .
H67 H -0.2825 0.7503 0.8627 0.081 Uiso 1 1 calc R
C68 C -0.1183(13) 0.7236(10) 0.8495(9) 0.056(4) Uani 1 1 d .
H68 H -0.1233 0.6701 0.8370 0.067 Uiso 1 1 calc R
F1 F 0.1591(9) 0.5376(10) 0.4445(9) 0.132(6) Uani 1 1 d D
F2 F 0.2330(16) 0.5234(8) 0.5495(7) 0.137(6) Uani 1 1 d D
F3 F 0.3277(11) 0.5164(12) 0.3796(9) 0.166(9) Uani 1 1 d D
F4 F 0.3557(17) 0.4620(13) 0.4982(12) 0.223(14) Uani 1 1 d D
F5 F 0.234(3) 0.4271(9) 0.4407(12) 0.253(16) Uani 1 1 d D
F6 F 0.329(3) 0.5896(12) 0.4657(15) 0.276(17) Uani 1 1 d D
F7 F 0.3133(13) 1.0578(8) 0.9697(9) 0.142(7) Uani 1 1 d D
F8 F 0.1557(9) 0.9945(11) 0.9461(7) 0.119(6) Uani 1 1 d D
F9 F 0.3180(9) 0.9816(7) 0.8687(6) 0.078(3) Uani 1 1 d D
F10 F 0.3835(12) 0.9346(9) 0.9653(9) 0.137(6) Uani 1 1 d D
F11 F 0.2361(10) 0.9676(6) 1.0475(6) 0.074(3) Uani 1 1 d D
F12 F 0.2321(16) 0.8875(10) 0.9466(10) 0.177(9) Uani 1 1 d D
F13 F 0.2079(8) 0.5544(6) 1.0238(6) 0.066(3) Uani 1 1 d D
F14 F 0.3470(7) 0.5075(6) 0.9373(5) 0.060(2) Uani 1 1 d D
F15 F 0.1743(7) 0.4969(6) 0.9132(5) 0.056(2) Uani 1 1 d D
F16 F 0.1270(8) 0.4354(6) 1.0294(5) 0.063(3) Uani 1 1 d D
F17 F 0.3021(9) 0.4467(8) 1.0534(6) 0.087(4) Uani 1 1 d D
F18 F 0.2652(9) 0.3877(6) 0.9399(7) 0.079(3) Uani 1 1 d D
F19 F 0.1297(8) 0.0543(7) 0.5237(5) 0.071(3) Uani 1 1 d D
F20 F 0.2744(10) 0.1055(7) 0.4512(9) 0.111(5) Uani 1 1 d D
F21 F 0.3054(10) 0.0337(10) 0.5508(7) 0.113(5) Uani 1 1 d D
F22 F 0.1800(8) -0.0002(7) 0.4075(5) 0.075(3) Uani 1 1 d D
F23 F 0.2066(9) -0.0665(6) 0.5156(8) 0.092(4) Uani 1 1 d D
F24 F 0.3492(8) -0.0194(6) 0.4340(6) 0.071(3) Uani 1 1 d D
N1 N 0.3479(8) 0.7324(6) 0.1279(6) 0.027(2) Uani 1 1 d .
N2 N 0.3006(8) 0.8646(6) 0.2065(6) 0.029(2) Uani 1 1 d .
N3 N 0.1620(8) 0.6402(6) 0.2228(6) 0.033(2) Uani 1 1 d .
N4 N 0.1091(9) 0.7714(7) 0.1550(6) 0.036(3) Uani 1 1 d .
N5 N 0.1038(9) 0.7199(7) 0.6509(6) 0.038(3) Uani 1 1 d .
N6 N 0.1538(9) 0.8524(7) 0.7180(6) 0.035(3) Uani 1 1 d .
N7 N 0.3438(8) 0.7601(7) 0.6277(6) 0.033(2) Uani 1 1 d .
N8 N 0.2940(9) 0.6272(7) 0.7068(6) 0.034(3) Uani 1 1 d .
P1 P 0.2685(6) 0.5153(4) 0.4625(4) 0.094(2) Uani 1 1 d D
P2 P 0.2723(4) 0.9753(3) 0.9573(3) 0.0615(12) Uani 1 1 d D
P3 P 0.2373(3) 0.4716(2) 0.9839(2) 0.0403(9) Uani 1 1 d D
P4 P 0.2412(3) 0.0177(2) 0.4794(2) 0.0436(9) Uani 1 1 d D
Ru1 Ru 0.23018(8) 0.75247(6) 0.22411(6) 0.0282(3) Uani 1 1 d .
Ru2 Ru 0.22245(8) 0.73922(6) 0.72196(6) 0.0321(3) Uani 1 1 d .
S1 S 0.3539(3) 0.7178(2) 0.3093(2) 0.0402(9) Uani 1 1 d .
S2 S 0.1153(3) 0.7907(2) 0.3370(2) 0.0430(9) Uani 1 1 d .
S3 S 0.3392(3) 0.7710(2) 0.81144(19) 0.0428(9) Uani 1 1 d .
S4 S 0.1004(3) 0.6989(2) 0.8323(2) 0.0435(9) Uani 1 1 d .

loop_
_atom_site_aniso_label
_atom_site_aniso_U_11
_atom_site_aniso_U_22
_atom_site_aniso_U_33
_atom_site_aniso_U_23
_atom_site_aniso_U_13
_atom_site_aniso_U_12
C1 0.026(7) 0.044(7) 0.028(7) -0.002(6) -0.008(5) -0.006(6)
C2 0.039(8) 0.040(7) 0.029(7) -0.005(6) -0.010(6) 0.001(6)
C3 0.033(8) 0.053(8) 0.025(7) 0.007(6) -0.003(6) 0.000(6)
C4 0.034(7) 0.040(7) 0.029(7) 0.009(6) -0.007(6) 0.000(6)
C5 0.035(7) 0.039(7) 0.021(6) 0.007(5) -0.012(5) 0.002(6)
C6 0.027(7) 0.045(7) 0.024(6) 0.010(5) -0.011(5) -0.004(6)
C7 0.041(8) 0.032(7) 0.034(7) 0.007(6) -0.002(6) -0.004(6)
C8 0.049(9) 0.036(7) 0.040(8) 0.003(6) -0.008(7) -0.008(6)
C9 0.042(8) 0.040(8) 0.036(8) -0.002(6) -0.009(6) -0.002(6)
C10 0.033(8) 0.044(8) 0.029(7) 0.005(6) -0.005(6) -0.003(6)
C11 0.027(7) 0.034(7) 0.052(9) -0.005(6) 0.008(6) -0.006(6)
C12 0.040(9) 0.032(7) 0.068(11) -0.010(7) 0.009(8) -0.002(6)
C13 0.046(10) 0.046(9) 0.084(13) -0.037(9) 0.019(9) -0.018(8)
C14 0.043(9) 0.060(10) 0.047(9) -0.025(8) 0.006(7) -0.019(8)
C15 0.034(8) 0.053(8) 0.022(6) -0.016(6) 0.006(6) -0.014(6)
C16 0.026(7) 0.059(9) 0.032(7) -0.014(6) 0.002(6) -0.010(6)
C17 0.034(8) 0.083(12) 0.028(8) -0.007(8) 0.002(6) -0.023(8)
C18 0.023(8) 0.119(16) 0.031(8) 0.003(9) -0.007(6) -0.013(9)
C19 0.028(8) 0.077(11) 0.035(8) 0.007(7) 0.002(6) 0.000(7)
C20 0.030(8) 0.064(10) 0.032(8) 0.000(7) -0.002(6) -0.006(7)
C21 0.043(9) 0.052(9) 0.036(8) -0.004(6) -0.018(7) 0.013(7)
C22 0.030(8) 0.084(12) 0.036(8) -0.012(8) -0.009(6) 0.018(8)
C23 0.025(8) 0.082(12) 0.046(9) -0.006(8) -0.004(7) -0.013(8)
C24 0.036(8) 0.052(9) 0.049(9) 0.004(7) -0.007(7) -0.007(7)
C25 0.035(8) 0.040(7) 0.033(7) -0.001(6) -0.007(6) 0.007(6)
C26 0.021(6) 0.041(7) 0.023(6) 0.009(5) -0.007(5) -0.004(5)
C27 0.057(9) 0.102(11) 0.021(7) -0.006(7) 0.002(6) -0.031(8)
C28 0.042(10) 0.16(2) 0.021(7) -0.011(10) -0.002(7) -0.053(11)
C29 0.026(7) 0.042(7) 0.025(7) -0.003(5) 0.005(5) -0.003(5)
C30 0.041(9) 0.043(8) 0.054(10) -0.011(7) 0.014(7) -0.002(7)
C31 0.081(15) 0.093(14) 0.056(11) -0.040(10) 0.033(10) -0.061(12)
C32 0.036(11) 0.24(3) 0.026(9) -0.007(14) 0.004(8) -0.055(17)
C33 0.027(10) 0.23(3) 0.078(16) 0.099(19) 0.014(10) 0.027(14)
C34 0.058(11) 0.086(13) 0.064(12) 0.046(10) 0.034(9) 0.034(10)
C35 0.033(8) 0.058(9) 0.039(8) 0.002(7) -0.002(6) -0.002(7)
C36 0.031(8) 0.084(12) 0.025(7) -0.001(7) -0.002(6) -0.001(8)
C37 0.028(8) 0.090(12) 0.028(8) -0.001(8) -0.003(6) 0.003(8)
C38 0.027(8) 0.086(12) 0.031(8) 0.017(8) 0.000(6) 0.016(8)
C39 0.030(7) 0.064(9) 0.020(6) 0.017(6) 0.007(5) 0.009(7)
C40 0.028(7) 0.053(8) 0.030(7) 0.019(6) 0.005(6) 0.012(6)
C41 0.036(8) 0.064(11) 0.048(9) 0.027(8) 0.007(7) 0.015(7)
C42 0.045(10) 0.045(9) 0.083(13) 0.033(9) 0.003(9) 0.010(7)
C43 0.040(9) 0.033(8) 0.083(12) 0.015(8) 0.006(8) 0.005(6)
C44 0.028(7) 0.045(8) 0.052(9) 0.023(7) 0.003(6) 0.004(6)
C45 0.036(8) 0.053(9) 0.028(7) 0.005(6) -0.009(6) 0.004(6)
C46 0.035(8) 0.056(9) 0.026(7) 0.012(6) -0.004(6) 0.001(6)
C47 0.030(8) 0.065(10) 0.026(7) -0.002(6) 0.003(6) -0.005(7)
C48 0.035(8) 0.053(9) 0.027(7) -0.008(6) 0.002(6) 0.005(6)
C49 0.039(8) 0.044(8) 0.019(6) -0.003(5) -0.009(5) 0.008(6)
C50 0.037(8) 0.046(8) 0.019(6) 0.002(5) -0.007(5) -0.001(6)
C51 0.046(9) 0.046(8) 0.035(8) -0.006(6) -0.003(7) 0.007(7)
C52 0.053(10) 0.048(9) 0.040(8) -0.008(7) -0.005(7) 0.013(7)
C53 0.053(9) 0.045(8) 0.031(7) -0.002(6) -0.007(7) 0.017(7)
C54 0.044(9) 0.046(8) 0.027(7) 0.008(6) 0.000(6) 0.004(6)
C55 0.040(8) 0.038(7) 0.041(8) 0.004(6) -0.018(7) -0.001(6)
C56 0.043(10) 0.083(12) 0.042(9) 0.020(8) -0.017(7) -0.021(9)
C57 0.027(8) 0.076(11) 0.047(9) -0.002(8) 0.003(7) 0.008(7)
C58 0.034(8) 0.051(9) 0.057(10) 0.001(7) -0.006(7) 0.014(7)
C59 0.028(7) 0.041(7) 0.037(8) -0.002(6) 0.001(6) 0.005(6)
C60 0.028(7) 0.042(7) 0.028(7) -0.007(6) -0.014(5) 0.008(6)
C61 0.050(10) 0.142(18) 0.027(8) 0.020(10) 0.004(7) 0.042(11)
C62 0.047(10) 0.143(18) 0.024(8) 0.012(9) -0.004(7) 0.035(11)
C63 0.023(7) 0.041(7) 0.027(7) -0.001(5) -0.004(5) 0.003(5)
C64 0.031(8) 0.037(7) 0.048(9) 0.006(6) 0.005(6) -0.004(6)
C65 0.065(12) 0.056(10) 0.044(9) 0.007(7) 0.005(8) 0.022(9)
C66 0.051(11) 0.103(15) 0.040(9) -0.006(10) -0.015(8) 0.030(11)
C67 0.024(8) 0.133(19) 0.047(10) -0.009(11) -0.007(7) -0.015(10)
C68 0.046(10) 0.065(10) 0.054(10) -0.017(8) 0.005(8) -0.022(8)
F1 0.049(7) 0.218(17) 0.135(12) -0.079(12) -0.030(7) 0.041(9)
F2 0.25(2) 0.090(10) 0.070(9) -0.011(7) -0.008(11) 0.020(11)
F3 0.078(9) 0.27(2) 0.137(14) 0.127(15) 0.026(9) 0.054(12)
F4 0.25(2) 0.20(2) 0.168(19) 0.096(17) 0.107(18) 0.15(2)
F5 0.54(5) 0.099(14) 0.123(16) -0.017(12) -0.05(2) 0.01(2)
F6 0.45(4) 0.157(18) 0.22(2) 0.082(17) -0.05(3) -0.20(2)
F7 0.164(14) 0.087(9) 0.142(12) -0.063(9) 0.092(11) -0.055(9)
F8 0.049(7) 0.227(17) 0.082(9) 0.001(10) -0.013(6) 0.039(9)
F9 0.065(7) 0.104(9) 0.062(7) -0.005(6) 0.000(5) -0.006(6)
F10 0.145(13) 0.136(13) 0.115(11) 0.016(9) 0.025(10) 0.083(11)
F11 0.101(9) 0.063(6) 0.056(6) -0.001(5) 0.001(6) 0.006(6)
F12 0.200(18) 0.140(14) 0.157(15) -0.070(12) 0.094(14) -0.098(13)
F13 0.053(6) 0.063(6) 0.081(7) -0.031(5) -0.007(5) -0.002(5)
F14 0.040(5) 0.083(7) 0.059(6) -0.008(5) -0.008(4) -0.012(5)
F15 0.045(5) 0.084(7) 0.042(5) 0.008(4) -0.016(4) -0.010(5)
F16 0.060(6) 0.075(6) 0.051(6) 0.004(5) 0.005(5) -0.004(5)
F17 0.078(8) 0.140(11) 0.051(6) 0.012(6) -0.036(6) 0.022(7)
F18 0.071(7) 0.058(6) 0.105(9) -0.033(6) -0.007(6) 0.011(5)
F19 0.069(7) 0.095(8) 0.046(6) -0.004(5) 0.004(5) 0.017(6)
F20 0.082(9) 0.064(7) 0.180(14) 0.050(8) 0.007(9) -0.006(6)
F21 0.093(9) 0.183(14) 0.074(8) -0.039(9) -0.048(7) 0.003(9)
F22 0.066(7) 0.119(9) 0.046(6) -0.024(6) -0.026(5) 0.039(6)
F23 0.062(7) 0.081(8) 0.131(11) 0.056(7) -0.009(7) 0.008(6)
F24 0.050(6) 0.097(8) 0.065(6) 0.013(6) -0.007(5) 0.025(5)
N1 0.025(6) 0.036(6) 0.021(5) 0.000(4) -0.004(4) -0.005(4)
N2 0.026(6) 0.037(6) 0.026(5) 0.003(4) -0.010(4) -0.004(4)
N3 0.027(6) 0.041(6) 0.030(6) -0.012(5) 0.004(5) -0.012(5)
N4 0.025(6) 0.057(7) 0.025(6) -0.007(5) -0.002(4) -0.001(5)
N5 0.033(6) 0.054(7) 0.027(6) 0.011(5) -0.001(5) 0.007(5)
N6 0.032(6) 0.040(6) 0.030(6) 0.014(5) 0.003(5) 0.010(5)
N7 0.026(6) 0.048(7) 0.025(6) 0.007(5) -0.006(4) 0.005(5)
N8 0.033(6) 0.049(7) 0.022(5) 0.001(5) -0.007(5) 0.008(5)
P1 0.102(5) 0.097(5) 0.084(5) -0.011(4) -0.017(4) 0.031(4)
P2 0.059(3) 0.067(3) 0.058(3) 0.007(2) -0.009(2) -0.011(2)
P3 0.038(2) 0.051(2) 0.034(2) -0.0093(16) -0.0114(16) 0.0048(17)
P4 0.044(2) 0.053(2) 0.035(2) 0.0111(17) -0.0123(17) 0.0026(18)
Ru1 0.0263(6) 0.0360(6) 0.0223(5) -0.0029(4) -0.0031(4) -0.0078(4)
Ru2 0.0298(6) 0.0441(6) 0.0219(5) 0.0071(4) -0.0031(4) 0.0123(5)
S1 0.046(2) 0.049(2) 0.0284(17) 0.0117(15) -0.0151(15) -0.0206(17)
S2 0.046(2) 0.047(2) 0.0319(18) -0.0106(15) 0.0088(16) -0.0213(16)
S3 0.047(2) 0.058(2) 0.0258(17) -0.0076(15) -0.0141(15) 0.0269(18)
S4 0.045(2) 0.049(2) 0.0325(19) 0.0141(15) 0.0063(16) 0.0223(17)

loop_
_atom_type_symbol
_atom_type_description
_atom_type_scat_dispersion_real
_atom_type_scat_dispersion_imag
_atom_type_scat_source
C C 0.0033 0.0016 'International Tables Vol C Tables 4.2.6.8 and 6.1.1.4'
H H 0.0000 0.0000 'International Tables Vol C Tables 4.2.6.8 and 6.1.1.4'
N N 0.0061 0.0033 'International Tables Vol C Tables 4.2.6.8 and 6.1.1.4'
F F 0.0171 0.0103 'International Tables Vol C Tables 4.2.6.8 and 6.1.1.4'
P P 0.1023 0.0942 'International Tables Vol C Tables 4.2.6.8 and 6.1.1.4'
S S 0.1246 0.1234 'International Tables Vol C Tables 4.2.6.8 and 6.1.1.4'
Ru Ru -1.2594 0.8363 'International Tables Vol C Tables 4.2.6.8 and 6.1.1.4'

loop_
_geom_angle_atom_site_label_1
_geom_angle_atom_site_label_2
_geom_angle_atom_site_label_3
_geom_angle
N1 C1 C2 123.5(12)
N1 C1 H1 118.3
C2 C1 H1 118.3
C1 C2 C3 118.5(12)
C1 C2 H2 120.8
C3 C2 H2 120.8
C2 C3 C4 118.8(12)
C2 C3 H3 120.6
C4 C3 H3 120.6
C5 C4 C3 119.8(13)
C5 C4 H4 120.1
C3 C4 H4 120.1
N1 C5 C4 121.2(12)
N1 C5 C6 115.1(11)
C4 C5 C6 123.5(12)
N2 C6 C7 120.7(12)
N2 C6 C5 115.9(11)
C7 C6 C5 123.4(12)
C8 C7 C6 120.5(13)
C8 C7 H7 119.8
C6 C7 H7 119.8
C9 C8 C7 117.7(13)
C9 C8 H8 121.1
C7 C8 H8 121.1
C10 C9 C8 119.8(13)
C10 C9 H9 120.1
C8 C9 H9 120.1
N2 C10 C9 123.8(13)
N2 C10 H10 118.1
C9 C10 H10 118.1
N3 C11 C12 122.2(14)
N3 C11 H11 118.9
C12 C11 H11 118.9
C11 C12 C13 119.3(16)
C11 C12 H12 120.3
C13 C12 H12 120.3
C14 C13 C12 119.1(14)
C14 C13 H13 120.4
C12 C13 H13 120.4
C13 C14 C15 119.5(15)
C13 C14 H14 120.2
C15 C14 H14 120.2
N3 C15 C14 121.8(15)
N3 C15 C16 115.6(11)
C14 C15 C16 122.6(14)
N4 C16 C17 120.5(14)
N4 C16 C15 114.6(12)
C17 C16 C15 124.8(13)
C18 C17 C16 119.8(14)
C18 C17 H17 120.1
C16 C17 H17 120.1
C19 C18 C17 119.7(14)
C19 C18 H18 120.1
C17 C18 H18 120.1
C18 C19 C20 119.9(16)
C18 C19 H19 120.1
C20 C19 H19 120.1
N4 C20 C19 121.4(14)
N4 C20 H20 119.3
C19 C20 H20 119.3
C22 C21 C26 119.3(14)
C22 C21 H21 120.4
C26 C21 H21 120.4
C23 C22 C21 120.0(14)
C23 C22 H22 120.0
C21 C22 H22 120.0
C22 C23 C24 121.0(14)
C22 C23 H23 119.5
C24 C23 H23 119.5
C25 C24 C23 119.5(14)
C25 C24 H24 120.3
C23 C24 H24 120.3
C24 C25 C26 120.7(13)
C24 C25 H25 119.7
C26 C25 H25 119.7
C25 C26 C21 119.5(12)
C25 C26 S1 126.0(10)
C21 C26 S1 114.2(10)
C28 C27 S1 107.5(11)
C28 C27 H27A 110.2
S1 C27 H27A 110.2
C28 C27 H27B 110.2
S1 C27 H27B 110.2
H27A C27 H27B 108.5
C27 C28 S2 108.1(11)
C27 C28 H28A 110.1
S2 C28 H28A 110.1
C27 C28 H28B 110.1
S2 C28 H28B 110.1
H28A C28 H28B 108.4
C34 C29 C30 120.2(14)
C34 C29 S2 117.8(12)
C30 C29 S2 122.0(11)
C29 C30 C31 118.1(16)
C29 C30 H30 121.0
C31 C30 H30 121.0
C32 C31 C30 120(2)
C32 C31 H31 119.8
C30 C31 H31 119.8
C33 C32 C31 119.4(18)
C33 C32 H32 120.3
C31 C32 H32 120.3
C34 C33 C32 122(2)
C34 C33 H33 119.1
C32 C33 H33 119.1
C33 C34 C29 120(2)
C33 C34 H34 120.0
C29 C34 H34 120.0
N5 C35 C36 123.1(15)
N5 C35 H35 118.5
C36 C35 H35 118.5
C35 C36 C37 119.2(16)
C35 C36 H36 120.4
C37 C36 H36 120.4
C38 C37 C36 118.9(14)
C38 C37 H37 120.6
C36 C37 H37 120.6
C37 C38 C39 121.0(14)
C37 C38 H38 119.5
C39 C38 H38 119.5
N5 C39 C38 119.3(14)
N5 C39 C40 115.3(12)
C38 C39 C40 125.4(13)
N6 C40 C41 120.5(15)
N6 C40 C39 116.2(12)
C41 C40 C39 123.3(14)
C42 C41 C40 120.1(15)
C42 C41 H41 119.9
C40 C41 H41 119.9
C41 C42 C43 119.1(14)
C41 C42 H42 120.4
C43 C42 H42 120.4
C44 C43 C42 118.2(16)
C44 C43 H43 120.9
C42 C43 H43 120.9
N6 C44 C43 122.9(15)
N6 C44 H44 118.6
C43 C44 H44 118.6
N7 C45 C46 123.2(13)
N7 C45 H45 118.4
C46 C45 H45 118.4
C45 C46 C47 118.9(14)
C45 C46 H46 120.6
C47 C46 H46 120.6
C48 C47 C46 119.3(13)
C48 C47 H47 120.4
C46 C47 H47 120.4
C47 C48 C49 118.9(13)
C47 C48 H48 120.5
C49 C48 H48 120.5
N7 C49 C48 121.6(13)
N7 C49 C50 115.1(11)
C48 C49 C50 123.1(12)
N8 C50 C51 121.5(13)
N8 C50 C49 115.7(12)
C51 C50 C49 122.7(12)
C50 C51 C52 118.9(13)
C50 C51 H51 120.5
C52 C51 H51 120.5
C53 C52 C51 118.8(14)
C53 C52 H52 120.6
C51 C52 H52 120.6
C52 C53 C54 119.3(14)
C52 C53 H53 120.4
C54 C53 H53 120.4
N8 C54 C53 123.5(13)
N8 C54 H54 118.3
C53 C54 H54 118.3
C56 C55 C60 119.6(13)
C56 C55 H55 120.2
C60 C55 H55 120.2
C57 C56 C55 119.8(15)
C57 C56 H56 120.1
C55 C56 H56 120.1
C56 C57 C58 120.8(14)
C56 C57 H57 119.6
C58 C57 H57 119.6
C59 C58 C57 119.7(14)
C59 C58 H58 120.2
C57 C58 H58 120.2
C58 C59 C60 119.1(13)
C58 C59 H59 120.5
C60 C59 H59 120.5
C55 C60 C59 120.9(12)
C55 C60 S3 115.0(10)
C59 C60 S3 123.9(11)
C62 C61 S3 109.0(12)
C62 C61 H61A 109.9
S3 C61 H61A 109.9
C62 C61 H61B 109.9
S3 C61 H61B 109.9
H61A C61 H61B 108.3
C61 C62 S4 109.7(11)
C61 C62 H62A 109.7
S4 C62 H62A 109.7
C61 C62 H62B 109.7
S4 C62 H62B 109.7
H62A C62 H62B 108.2
C64 C63 C68 118.4(13)
C64 C63 S4 123.0(10)
C68 C63 S4 118.6(11)
C63 C64 C65 121.7(15)
C63 C64 H64 119.1
C65 C64 H64 119.1
C66 C65 C64 119.2(17)
C66 C65 H65 120.4
C64 C65 H65 120.4
C65 C66 C67 122.8(17)
C65 C66 H66 118.6
C67 C66 H66 118.6
C66 C67 C68 119.5(16)
C66 C67 H67 120.3
C68 C67 H67 120.3
C63 C68 C67 118.4(15)
C63 C68 H68 120.8
C67 C68 H68 120.8
C1 N1 C5 118.2(11)
C1 N1 Ru1 125.9(8)
C5 N1 Ru1 115.6(8)
C10 N2 C6 117.5(11)
C10 N2 Ru1 127.9(9)
C6 N2 Ru1 114.6(8)
C15 N3 C11 117.9(11)
C15 N3 Ru1 115.8(9)
C11 N3 Ru1 126.3(9)
C20 N4 C16 118.6(12)
C20 N4 Ru1 125.6(9)
C16 N4 Ru1 115.7(10)
C35 N5 C39 118.5(13)
C35 N5 Ru2 126.4(10)
C39 N5 Ru2 115.0(10)
C44 N6 C40 119.1(12)
C44 N6 Ru2 126.1(9)
C40 N6 Ru2 114.8(9)
C45 N7 C49 118.1(11)
C45 N7 Ru2 125.8(9)
C49 N7 Ru2 115.6(9)
C54 N8 C50 117.9(11)
C54 N8 Ru2 127.2(9)
C50 N8 Ru2 114.8(9)
F6 P1 F1 106.7(15)
F6 P1 F3 81.4(13)
F1 P1 F3 97.7(9)
F6 P1 F2 87.5(12)
F1 P1 F2 92.3(10)
F3 P1 F2 166.7(11)
F6 P1 F4 94.6(15)
F1 P1 F4 156.1(12)
F3 P1 F4 96.0(9)
F2 P1 F4 77.7(10)
F6 P1 F5 162.8(17)
F1 P1 F5 84.0(12)
F3 P1 F5 83.8(12)
F2 P1 F5 106.0(11)
F4 P1 F5 78.2(10)
F7 P2 F8 99.9(10)
F7 P2 F9 90.2(7)
F8 P2 F9 94.6(7)
F7 P2 F10 93.9(10)
F8 P2 F10 166.1(10)
F9 P2 F10 84.9(7)
F7 P2 F11 88.8(7)
F8 P2 F11 90.0(7)
F9 P2 F11 175.4(7)
F10 P2 F11 90.7(7)
F7 P2 F12 177.8(13)
F8 P2 F12 81.8(11)
F9 P2 F12 90.9(8)
F10 P2 F12 84.3(11)
F11 P2 F12 89.9(8)
F13 P3 F17 90.3(6)
F13 P3 F14 90.9(5)
F17 P3 F14 89.4(6)
F13 P3 F15 90.0(6)
F17 P3 F15 179.0(6)
F14 P3 F15 89.6(5)
F13 P3 F16 89.5(5)
F17 P3 F16 91.3(6)
F14 P3 F16 179.2(6)
F15 P3 F16 89.7(5)
F13 P3 F18 177.7(6)
F17 P3 F18 92.0(7)
F14 P3 F18 89.0(6)
F15 P3 F18 87.8(6)
F16 P3 F18 90.6(6)
F23 P4 F22 90.0(7)
F23 P4 F24 90.3(6)
F22 P4 F24 89.9(5)
F23 P4 F20 174.6(8)
F22 P4 F20 94.3(8)
F24 P4 F20 92.9(7)
F23 P4 F21 89.5(8)
F22 P4 F21 178.3(7)
F24 P4 F21 88.5(6)
F20 P4 F21 86.3(9)
F23 P4 F19 89.4(6)
F22 P4 F19 88.5(5)
F24 P4 F19 178.4(6)
F20 P4 F19 87.5(7)
F21 P4 F19 93.1(6)
N3 Ru1 N4 78.2(5)
N3 Ru1 N1 94.5(4)
N4 Ru1 N1 92.7(4)
N3 Ru1 N2 171.0(4)
N4 Ru1 N2 96.2(4)
N1 Ru1 N2 78.7(4)
N3 Ru1 S2 93.7(3)
N4 Ru1 S2 92.0(3)
N1 Ru1 S2 171.2(3)
N2 Ru1 S2 93.4(3)
N3 Ru1 S1 95.3(3)
N4 Ru1 S1 172.8(3)
N1 Ru1 S1 90.8(3)
N2 Ru1 S1 90.6(3)
S2 Ru1 S1 85.34(14)
N5 Ru2 N7 93.3(4)
N5 Ru2 N8 95.9(4)
N7 Ru2 N8 78.5(4)
N5 Ru2 N6 78.6(5)
N7 Ru2 N6 94.5(4)
N8 Ru2 N6 171.0(4)
N5 Ru2 S3 172.6(3)
N7 Ru2 S3 91.9(3)
N8 Ru2 S3 90.2(3)
N6 Ru2 S3 95.8(3)
N5 Ru2 S4 90.3(3)
N7 Ru2 S4 171.5(3)
N8 Ru2 S4 93.5(3)
N6 Ru2 S4 93.7(3)
S3 Ru2 S4 85.25(15)
C26 S1 C27 103.3(7)
C26 S1 Ru1 111.5(4)
C27 S1 Ru1 104.5(6)
C29 S2 C28 101.5(7)
C29 S2 Ru1 116.8(4)
C28 S2 Ru1 104.9(6)
C60 S3 C61 103.0(7)
C60 S3 Ru2 111.8(4)
C61 S3 Ru2 102.7(7)
C63 S4 C62 101.1(7)
C63 S4 Ru2 115.4(4)
C62 S4 Ru2 106.5(6)

loop_
_geom_bond_atom_site_label_1
_geom_bond_atom_site_label_2
_geom_bond_distance
C1 N1 1.337(16)
C1 C2 1.371(18)
C1 H1 0.9300
C2 C3 1.381(18)
C2 H2 0.9300
C3 C4 1.381(19)
C3 H3 0.9300
C4 C5 1.381(18)
C4 H4 0.9300
C5 N1 1.355(15)
C5 C6 1.463(18)
C6 N2 1.368(16)
C6 C7 1.388(17)
C7 C8 1.387(19)
C7 H7 0.9300
C8 C9 1.37(2)
C8 H8 0.9300
C9 C10 1.358(18)
C9 H9 0.9300
C10 N2 1.341(16)
C10 H10 0.9300
C11 N3 1.363(18)
C11 C12 1.367(18)
C11 H11 0.9300
C12 C13 1.39(2)
C12 H12 0.9300
C13 C14 1.36(2)
C13 H13 0.9300
C14 C15 1.391(19)
C14 H14 0.9300
C15 N3 1.352(17)
C15 C16 1.46(2)
C16 N4 1.366(17)
C16 C17 1.39(2)
C17 C18 1.36(2)
C17 H17 0.9300
C18 C19 1.35(2)
C18 H18 0.9300
C19 C20 1.393(19)
C19 H19 0.9300
C20 N4 1.348(18)
C20 H20 0.9300
C21 C22 1.38(2)
C21 C26 1.388(18)
C21 H21 0.9300
C22 C23 1.36(2)
C22 H22 0.9300
C23 C24 1.38(2)
C23 H23 0.9300
C24 C25 1.353(19)
C24 H24 0.9300
C25 C26 1.386(18)
C25 H25 0.9300
C26 S1 1.782(12)
C27 C28 1.53(2)
C27 S1 1.824(15)
C27 H27A 0.9700
C27 H27B 0.9700
C28 S2 1.838(18)
C28 H28A 0.9700
C28 H28B 0.9700
C29 C34 1.36(2)
C29 C30 1.381(19)
C29 S2 1.792(13)
C30 C31 1.39(2)
C30 H30 0.9300
C31 C32 1.36(3)
C31 H31 0.9300
C32 C33 1.35(4)
C32 H32 0.9300
C33 C34 1.34(3)
C33 H33 0.9300
C34 H34 0.9300
C35 N5 1.344(18)
C35 C36 1.380(19)
C35 H35 0.9300
C36 C37 1.38(2)
C36 H36 0.9300
C37 C38 1.36(2)
C37 H37 0.9300
C38 C39 1.41(2)
C38 H38 0.9300
C39 N5 1.381(17)
C39 C40 1.44(2)
C40 N6 1.366(17)
C40 C41 1.379(19)
C41 C42 1.36(2)
C41 H41 0.9300
C42 C43 1.40(2)
C42 H42 0.9300
C43 C44 1.376(19)
C43 H43 0.9300
C44 N6 1.322(18)
C44 H44 0.9300
C45 N7 1.348(17)
C45 C46 1.361(19)
C45 H45 0.9300
C46 C47 1.387(19)
C46 H46 0.9300
C47 C48 1.38(2)
C47 H47 0.9300
C48 C49 1.395(18)
C48 H48 0.9300
C49 N7 1.352(16)
C49 C50 1.465(18)
C50 N8 1.364(16)
C50 C51 1.379(18)
C51 C52 1.41(2)
C51 H51 0.9300
C52 C53 1.36(2)
C52 H52 0.9300
C53 C54 1.376(18)
C53 H53 0.9300
C54 N8 1.338(17)
C54 H54 0.9300
C55 C56 1.37(2)
C55 C60 1.383(19)
C55 H55 0.9300
C56 C57 1.37(2)
C56 H56 0.9300
C57 C58 1.39(2)
C57 H57 0.9300
C58 C59 1.372(18)
C58 H58 0.9300
C59 C60 1.384(18)
C59 H59 0.9300
C60 S3 1.795(13)
C61 C62 1.53(2)
C61 S3 1.827(18)
C61 H61A 0.9700
C61 H61B 0.9700
C62 S4 1.813(17)
C62 H62A 0.9700
C62 H62B 0.9700
C63 C64 1.379(18)
C63 C68 1.378(19)
C63 S4 1.772(12)
C64 C65 1.38(2)
C64 H64 0.9300
C65 C66 1.32(2)
C65 H65 0.9300
C66 C67 1.34(3)
C66 H66 0.9300
C67 C68 1.43(2)
C67 H67 0.9300
C68 H68 0.9300
F1 P1 1.480(12)
F2 P1 1.512(13)
F3 P1 1.512(15)
F4 P1 1.590(17)
F5 P1 1.608(17)
F6 P1 1.464(16)
F7 P2 1.505(12)
F8 P2 1.518(11)
F9 P2 1.557(11)
F10 P2 1.560(13)
F11 P2 1.562(10)
F12 P2 1.580(13)
F13 P3 1.577(9)
F14 P3 1.593(9)
F15 P3 1.594(9)
F16 P3 1.594(10)
F17 P3 1.590(9)
F18 P3 1.621(9)
F19 P4 1.605(10)
F20 P4 1.585(11)
F21 P4 1.586(10)
F22 P4 1.579(9)
F23 P4 1.575(10)
F24 P4 1.581(10)
N1 Ru1 2.077(10)
N2 Ru1 2.078(10)
N3 Ru1 2.069(10)
N4 Ru1 2.070(11)
N5 Ru2 2.075(12)
N6 Ru2 2.085(10)
N7 Ru2 2.079(10)
N8 Ru2 2.080(11)
Ru1 S2 2.339(3)
Ru1 S1 2.341(4)
Ru2 S3 2.331(4)
Ru2 S4 2.351(4)
